data_2243809
loop_
_publ_author_name
'Akkurt, Mehmet'
'Marae, Islam S.'
'Mague, Joel T.'
'Mohamed, Shaaban K.'
'Bakhite, Etify A.'
'Al-Waleedy, Safiyyah A. H.'

_publ_section_title
;
 Crystal structure and Hirshfeld surface analysis of
 2-{[7-acetyl-8-(4-chlorophenyl)-4-cyano-6-hydroxy-1,6-dimethyl-5,6,7,8-tetrahydroisoquinolin-3-yl]sulfanyl}-<i>N</i>-(4-chlorophenyl)acetamide
;
_journal_coeditor_code VM2246
_journal_issue 5
_journal_name_full 'Acta Crystallographica Section E'
_journal_page_first 527
_journal_page_last 531
_journal_paper_doi 10.1107/S2056989021003674
_journal_volume 77
_journal_year 2021
_chemical_formula_iupac 'C28 H25 Cl2 N3 O3 S'
_chemical_formula_moiety 'C28 H25 Cl2 N3 O3 S'
_chemical_formula_sum 'C28 H25 Cl2 N3 O3 S'
_chemical_formula_weight 554.47
_chemical_name_systematic
2-{[7-Acetyl-8-(4-chlorophenyl)-4-cyano-6-hydroxy-1,6-dimethyl-5,6,7,8-tetrahydroisoquinolin-3-yl]sulfanyl}-<i>N</i>-(4-chlorophenyl)acetamide
_space_group_crystal_system monoclinic
_space_group_IT_number 14
_space_group_name_Hall '-P 2ybc'
_space_group_name_H-M_alt 'P 1 21/c 1'
_atom_sites_solution_hydrogens mixed
_atom_sites_solution_primary dual
_atom_sites_solution_secondary difmap
_audit_creation_method SHELXL-2018/3
_cell_angle_alpha 90
_cell_angle_beta 98.2450(10)
_cell_angle_gamma 90
_cell_formula_units_Z 4
_cell_length_a 18.2076(8)
_cell_length_b 14.2859(6)
_cell_length_c 10.2713(5)
_cell_measurement_reflns_used 9990
_cell_measurement_temperature 150(2)
_cell_measurement_theta_max 29.2456
_cell_measurement_theta_min 2.4591
_cell_volume 2644.1(2)
_computing_cell_refinement
;
<i>SAINT</i> (Bruker, 2016)
;
_computing_data_collection
;
<i>APEX3</i> (Bruker, 2016)
;
_computing_data_reduction
;
<i>SAINT</i> (Bruker, 2016)
;
_computing_molecular_graphics
;
<i>DIAMOND</i> (Brandenburg & Putz, 2012)
;
_computing_publication_material
;
<i>SHELXTL</i> (Sheldrick, 2008)
;
_computing_structure_refinement
;
<i>SHELXL2018/1</i> (Sheldrick, 2015<i>b</i>)
;
_computing_structure_solution
;
<i>SHELXT</i> (Sheldrick, 2015<i>a</i>)
;
_diffrn_ambient_temperature 150(2)
_diffrn_detector_area_resol_mean 8.3333
_diffrn_measured_fraction_theta_full 0.995
_diffrn_measured_fraction_theta_max 0.986
_diffrn_measurement_device_type 'Bruker SMART APEX CCD'
_diffrn_measurement_method '\f and \w scans'
_diffrn_radiation_monochromator graphite
_diffrn_radiation_type MoK\a
_diffrn_radiation_wavelength 0.71073
_diffrn_reflns_av_R_equivalents 0.0374
_diffrn_reflns_av_unetI/netI 0.0312
_diffrn_reflns_limit_h_max 25
_diffrn_reflns_limit_h_min -24
_diffrn_reflns_limit_k_max 19
_diffrn_reflns_limit_k_min -19
_diffrn_reflns_limit_l_max 14
_diffrn_reflns_limit_l_min -14
_diffrn_reflns_number 50860
_diffrn_reflns_theta_full 29.000
_diffrn_reflns_theta_max 29.327
_diffrn_reflns_theta_min 1.819
_diffrn_source 'fine-focus sealed tube'
_exptl_absorpt_coefficient_mu 0.360
_exptl_absorpt_correction_T_max 0.94
_exptl_absorpt_correction_T_min 0.85
_exptl_absorpt_correction_type multi-scan
_exptl_absorpt_process_details
;
(<i>SADABS</i>; Krause <i>et al.</i>, 2015)
;
_exptl_crystal_colour colourless
_exptl_crystal_density_diffrn 1.393
_exptl_crystal_density_method 'not measured'
_exptl_crystal_description column
_exptl_crystal_F_000 1152
_exptl_crystal_size_max 0.286
_exptl_crystal_size_mid 0.212
_exptl_crystal_size_min 0.168
_refine_diff_density_max 0.551
_refine_diff_density_min -0.222
_refine_ls_extinction_method none
_refine_ls_goodness_of_fit_ref 1.070
_refine_ls_hydrogen_treatment constr
_refine_ls_matrix_type full
_refine_ls_number_parameters 337
_refine_ls_number_reflns 7143
_refine_ls_number_restraints 0
_refine_ls_restrained_S_all 1.070
_refine_ls_R_factor_all 0.0515
_refine_ls_R_factor_gt 0.0405
_refine_ls_shift/su_max 0.001
_refine_ls_shift/su_mean 0.000
_refine_ls_structure_factor_coef Fsqd
_refine_ls_weighting_details 'w=1/[\s^2^(Fo^2^)+(0.0726P)^2^+0.1632P] where P=(Fo^2^+2Fc^2^)/3'
_refine_ls_weighting_scheme calc
_refine_ls_wR_factor_gt 0.1097
_refine_ls_wR_factor_ref 0.1150
_reflns_number_gt 5685
_reflns_number_total 7143
_reflns_threshold_expression 'I > 2\s(I)'
_cod_data_source_file vm2246sup1.cif
_cod_data_source_block I
_cod_original_sg_symbol_H-M 'P 21/c'
_cod_database_code 2243809
_shelx_space_group_comment
;
The symmetry employed for this shelxl refinement is uniquely defined
by the following loop, which should always be used as a source of
symmetry information in preference to the above space-group names.
They are only intended as comments.
;
_shelx_estimated_absorpt_t_min 0.904
_shelx_estimated_absorpt_t_max 0.942

loop_
_space_group_symop_operation_xyz
'x, y, z'
'-x, y+1/2, -z+1/2'
'-x, -y, -z'
'x, -y-1/2, z-1/2'

loop_
_atom_site_type_symbol
_atom_site_label
_atom_site_fract_x
_atom_site_fract_y
_atom_site_fract_z
_atom_site_U_iso_or_equiv
_atom_site_adp_type
_atom_site_calc_flag
_atom_site_occupancy
_atom_site_disorder_assembly
_atom_site_disorder_group
Cl Cl1 -0.02990(2) 0.36422(4) 0.33858(4) 0.04981(14) Uani d 1 . .
Cl Cl2 0.06724(2) 0.10721(4) 0.37194(6) 0.06092(16) Uani d 1 . .
S S1 0.51601(2) 0.33832(2) 0.47637(3) 0.02002(9) Uani d 1 . .
O O1 0.18797(6) 0.75204(7) 0.15363(11) 0.0362(2) Uani d 1 . .
O O2 0.34473(5) 0.71519(6) 0.18526(9) 0.0251(2) Uani d 1 . .
H H2A 0.306643 0.752176 0.183434 0.038 Uiso d 1 . .
O O3 0.38487(5) 0.25324(7) 0.72696(9) 0.0266(2) Uani d 1 . .
N N3 0.38125(6) 0.22031(7) 0.50946(10) 0.0202(2) Uani d 1 . .
H H3 0.405602 0.226236 0.438511 0.024 Uiso d 1 . .
N N1 0.39445(6) 0.43662(7) 0.50524(10) 0.0195(2) Uani d 1 . .
N N2 0.54848(7) 0.44181(10) 0.16630(12) 0.0346(3) Uani d 1 . .
C C1 0.25066(6) 0.57818(8) 0.28505(12) 0.0182(2) Uani d 1 . .
H H1 0.250642 0.638103 0.335370 0.022 Uiso calc 1 . .
C C2 0.24356(7) 0.60275(8) 0.13694(12) 0.0192(2) Uani d 1 . .
H H2 0.229573 0.544713 0.084806 0.023 Uiso calc 1 . .
C C3 0.31715(7) 0.64019(9) 0.09934(12) 0.0193(2) Uani d 1 . .
C C4 0.37436(7) 0.56220(9) 0.12178(12) 0.0197(2) Uani d 1 . .
H H4A 0.362155 0.513961 0.052868 0.024 Uiso calc 1 . .
H H4AB 0.423739 0.588126 0.112304 0.024 Uiso calc 1 . .
C C5 0.37853(6) 0.51651(8) 0.25450(11) 0.0169(2) Uani d 1 . .
C C6 0.44083(6) 0.46236(8) 0.30248(12) 0.0175(2) Uani d 1 . .
C C7 0.44414(6) 0.41916(8) 0.42543(12) 0.0178(2) Uani d 1 . .
C C8 0.33611(6) 0.49192(8) 0.46270(12) 0.0189(2) Uani d 1 . .
C C9 0.32273(6) 0.52698(8) 0.33326(11) 0.0175(2) Uani d 1 . .
C C10 0.18187(7) 0.52296(9) 0.30652(12) 0.0210(2) Uani d 1 . .
C C11 0.17522(8) 0.42867(10) 0.27233(14) 0.0270(3) Uani d 1 . .
H H11 0.215512 0.397364 0.241791 0.032 Uiso calc 1 . .
C C12 0.11017(8) 0.37991(11) 0.28247(15) 0.0335(3) Uani d 1 . .
H H12 0.105907 0.315681 0.258635 0.040 Uiso calc 1 . .
C C13 0.05205(8) 0.42535(12) 0.32726(14) 0.0331(3) Uani d 1 . .
C C14 0.05739(7) 0.51863(12) 0.36358(14) 0.0329(3) Uani d 1 . .
H H14 0.017144 0.549228 0.395275 0.040 Uiso calc 1 . .
C C15 0.12252(7) 0.56685(10) 0.35299(14) 0.0273(3) Uani d 1 . .
H H15 0.126618 0.630890 0.377902 0.033 Uiso calc 1 . .
C C16 0.18163(7) 0.67507(10) 0.10366(13) 0.0249(3) Uani d 1 . .
C C17 0.11592(9) 0.64770(13) 0.00686(17) 0.0427(4) Uani d 1 . .
H H17A 0.131638 0.636429 -0.079127 0.064 Uiso calc 1 . .
H H17B 0.079144 0.698219 -0.000773 0.064 Uiso calc 1 . .
H H17C 0.093878 0.590491 0.036992 0.064 Uiso calc 1 . .
C C18 0.30814(8) 0.67229(10) -0.04373(13) 0.0281(3) Uani d 1 . .
H H18A 0.288390 0.620672 -0.101182 0.042 Uiso calc 1 . .
H H18B 0.356492 0.691427 -0.066072 0.042 Uiso calc 1 . .
H H18C 0.273755 0.725379 -0.055836 0.042 Uiso calc 1 . .
C C19 0.50033(7) 0.45056(9) 0.22598(12) 0.0216(3) Uani d 1 . .
C C20 0.28761(7) 0.51467(10) 0.56440(12) 0.0259(3) Uani d 1 . .
H H20A 0.267277 0.577862 0.548872 0.039 Uiso calc 1 . .
H H20B 0.316951 0.511668 0.652083 0.039 Uiso calc 1 . .
H H20C 0.246849 0.469388 0.558811 0.039 Uiso calc 1 . .
C C21 0.48904(7) 0.30133(9) 0.63011(12) 0.0211(2) Uani d 1 . .
H H21A 0.526562 0.256096 0.671259 0.025 Uiso calc 1 . .
H H21B 0.491187 0.356564 0.688747 0.025 Uiso calc 1 . .
C C22 0.41320(7) 0.25678(8) 0.62599(12) 0.0200(2) Uani d 1 . .
C C23 0.30606(7) 0.19224(9) 0.48223(12) 0.0208(2) Uani d 1 . .
C C24 0.28725(8) 0.12164(10) 0.38993(13) 0.0261(3) Uani d 1 . .
H H24 0.324845 0.091634 0.349871 0.031 Uiso calc 1 . .
C C25 0.21356(8) 0.09505(10) 0.35639(15) 0.0323(3) Uani d 1 . .
H H25 0.200533 0.046510 0.294129 0.039 Uiso calc 1 . .
C C26 0.15947(8) 0.13995(11) 0.41455(16) 0.0338(3) Uani d 1 . .
C C27 0.17712(8) 0.21117(11) 0.50392(15) 0.0321(3) Uani d 1 . .
H H27 0.139056 0.242487 0.541132 0.039 Uiso calc 1 . .
C C28 0.25087(7) 0.23702(10) 0.53944(13) 0.0263(3) Uani d 1 . .
H H28 0.263523 0.285112 0.602558 0.032 Uiso calc 1 . .

loop_
_atom_site_aniso_label
_atom_site_aniso_U_11
_atom_site_aniso_U_22
_atom_site_aniso_U_33
_atom_site_aniso_U_12
_atom_site_aniso_U_13
_atom_site_aniso_U_23
Cl1 0.0360(2) 0.0749(3) 0.0390(2) -0.0295(2) 0.00696(17) 0.0015(2)
Cl2 0.0240(2) 0.0690(3) 0.0864(4) -0.01335(19) -0.0033(2) -0.0080(3)
S1 0.01734(15) 0.01972(16) 0.02272(16) 0.00206(10) 0.00195(11) 0.00332(11)
O1 0.0341(6) 0.0269(5) 0.0470(6) 0.0108(4) 0.0042(5) 0.0020(5)
O2 0.0255(5) 0.0200(4) 0.0296(5) -0.0013(3) 0.0039(4) -0.0026(4)
O3 0.0287(5) 0.0354(5) 0.0161(4) 0.0012(4) 0.0043(4) 0.0027(4)
N3 0.0210(5) 0.0238(5) 0.0162(5) -0.0028(4) 0.0042(4) -0.0008(4)
N1 0.0211(5) 0.0195(5) 0.0177(5) 0.0002(4) 0.0022(4) 0.0015(4)
N2 0.0323(7) 0.0426(8) 0.0314(7) 0.0089(5) 0.0125(5) 0.0027(5)
C1 0.0173(5) 0.0184(6) 0.0191(6) 0.0012(4) 0.0029(4) 0.0008(4)
C2 0.0197(6) 0.0187(6) 0.0184(6) 0.0017(4) 0.0006(4) 0.0021(4)
C3 0.0207(6) 0.0193(6) 0.0179(6) 0.0017(4) 0.0026(4) 0.0019(4)
C4 0.0209(6) 0.0221(6) 0.0164(5) 0.0033(4) 0.0043(4) 0.0022(4)
C5 0.0193(5) 0.0158(5) 0.0154(5) 0.0000(4) 0.0016(4) -0.0003(4)
C6 0.0184(5) 0.0163(5) 0.0182(5) -0.0002(4) 0.0040(4) -0.0008(4)
C7 0.0171(5) 0.0165(5) 0.0193(6) 0.0004(4) 0.0005(4) 0.0010(4)
C8 0.0199(5) 0.0193(6) 0.0178(5) -0.0005(4) 0.0031(4) 0.0012(4)
C9 0.0180(5) 0.0168(5) 0.0173(5) -0.0001(4) 0.0015(4) 0.0002(4)
C10 0.0187(6) 0.0252(6) 0.0190(6) 0.0004(5) 0.0022(4) 0.0031(5)
C11 0.0275(7) 0.0259(7) 0.0281(7) -0.0024(5) 0.0057(5) -0.0005(5)
C12 0.0367(8) 0.0324(8) 0.0309(7) -0.0116(6) 0.0034(6) 0.0013(6)
C13 0.0264(7) 0.0466(9) 0.0256(7) -0.0129(6) 0.0018(5) 0.0062(6)
C14 0.0204(6) 0.0488(9) 0.0305(7) 0.0008(6) 0.0068(5) 0.0044(6)
C15 0.0228(6) 0.0304(7) 0.0292(7) 0.0026(5) 0.0058(5) 0.0015(5)
C16 0.0217(6) 0.0304(7) 0.0229(6) 0.0051(5) 0.0041(5) 0.0082(5)
C17 0.0278(8) 0.0559(11) 0.0405(9) 0.0102(7) -0.0091(7) -0.0009(7)
C18 0.0299(7) 0.0321(7) 0.0227(6) 0.0062(5) 0.0058(5) 0.0106(5)
C19 0.0241(6) 0.0207(6) 0.0199(6) 0.0038(5) 0.0026(5) 0.0014(5)
C20 0.0270(6) 0.0322(7) 0.0195(6) 0.0072(5) 0.0068(5) 0.0040(5)
C21 0.0219(6) 0.0207(6) 0.0195(6) 0.0004(4) -0.0012(5) 0.0025(5)
C22 0.0234(6) 0.0178(6) 0.0181(6) 0.0031(4) 0.0010(4) 0.0029(4)
C23 0.0222(6) 0.0218(6) 0.0182(6) -0.0023(5) 0.0023(4) 0.0043(5)
C24 0.0278(7) 0.0265(7) 0.0238(6) -0.0036(5) 0.0025(5) -0.0012(5)
C25 0.0324(7) 0.0308(7) 0.0318(7) -0.0082(6) -0.0014(6) -0.0025(6)
C26 0.0231(7) 0.0382(8) 0.0384(8) -0.0073(6) -0.0016(6) 0.0047(6)
C27 0.0244(7) 0.0371(8) 0.0356(8) 0.0010(6) 0.0067(6) 0.0032(6)
C28 0.0261(7) 0.0267(7) 0.0263(6) 0.0001(5) 0.0045(5) -0.0001(5)

loop_
_atom_type_symbol
_atom_type_description
_atom_type_scat_dispersion_real
_atom_type_scat_dispersion_imag
_atom_type_scat_source
C C 0.0033 0.0016 'International Tables Vol C Tables 4.2.6.8 and 6.1.1.4'
H H 0.0000 0.0000 'International Tables Vol C Tables 4.2.6.8 and 6.1.1.4'
Cl Cl 0.1484 0.1585 'International Tables Vol C Tables 4.2.6.8 and 6.1.1.4'
N N 0.0061 0.0033 'International Tables Vol C Tables 4.2.6.8 and 6.1.1.4'
O O 0.0106 0.0060 'International Tables Vol C Tables 4.2.6.8 and 6.1.1.4'
S S 0.1246 0.1234 'International Tables Vol C Tables 4.2.6.8 and 6.1.1.4'

loop_
_geom_angle_atom_site_label_1
_geom_angle_atom_site_label_2
_geom_angle_atom_site_label_3
_geom_angle_site_symmetry_1
_geom_angle_site_symmetry_3
_geom_angle
_geom_angle_publ_flag
C7 S1 C21 . . 99.68(6) ?
C3 O2 H2A . . 103.5 ?
C22 N3 C23 . . 124.26(11) ?
C22 N3 H3 . . 118.3 ?
C23 N3 H3 . . 115.9 ?
C7 N1 C8 . . 119.05(10) ?
C9 C1 C10 . . 113.12(10) ?
C9 C1 C2 . . 112.04(10) ?
C10 C1 C2 . . 107.77(9) ?
C9 C1 H1 . . 107.9 ?
C10 C1 H1 . . 107.9 ?
C2 C1 H1 . . 107.9 ?
C16 C2 C3 . . 110.39(10) ?
C16 C2 C1 . . 109.11(10) ?
C3 C2 C1 . . 111.81(10) ?
C16 C2 H2 . . 108.5 ?
C3 C2 H2 . . 108.5 ?
C1 C2 H2 . . 108.5 ?
O2 C3 C4 . . 106.43(9) ?
O2 C3 C18 . . 110.39(10) ?
C4 C3 C18 . . 110.06(10) ?
O2 C3 C2 . . 110.21(10) ?
C4 C3 C2 . . 108.00(10) ?
C18 C3 C2 . . 111.60(10) ?
C5 C4 C3 . . 113.58(10) ?
C5 C4 H4A . . 108.8 ?
C3 C4 H4A . . 108.8 ?
C5 C4 H4AB . . 108.8 ?
C3 C4 H4AB . . 108.8 ?
H4A C4 H4AB . . 107.7 ?
C9 C5 C6 . . 118.36(10) ?
C9 C5 C4 . . 122.22(10) ?
C6 C5 C4 . . 119.41(10) ?
C7 C6 C5 . . 119.23(11) ?
C7 C6 C19 . . 120.24(10) ?
C5 C6 C19 . . 120.52(11) ?
N1 C7 C6 . . 121.94(11) ?
N1 C7 S1 . . 118.73(9) ?
C6 C7 S1 . . 119.32(9) ?
N1 C8 C9 . . 122.47(11) ?
N1 C8 C20 . . 114.72(10) ?
C9 C8 C20 . . 122.81(11) ?
C5 C9 C8 . . 117.88(10) ?
C5 C9 C1 . . 121.92(10) ?
C8 C9 C1 . . 120.15(11) ?
C15 C10 C11 . . 118.59(12) ?
C15 C10 C1 . . 120.76(12) ?
C11 C10 C1 . . 120.53(11) ?
C12 C11 C10 . . 120.64(14) ?
C12 C11 H11 . . 119.7 ?
C10 C11 H11 . . 119.7 ?
C13 C12 C11 . . 119.54(14) ?
C13 C12 H12 . . 120.2 ?
C11 C12 H12 . . 120.2 ?
C12 C13 C14 . . 121.12(13) ?
C12 C13 Cl1 . . 119.45(12) ?
C14 C13 Cl1 . . 119.42(12) ?
C13 C14 C15 . . 118.97(13) ?
C13 C14 H14 . . 120.5 ?
C15 C14 H14 . . 120.5 ?
C14 C15 C10 . . 121.13(13) ?
C14 C15 H15 . . 119.4 ?
C10 C15 H15 . . 119.4 ?
O1 C16 C17 . . 122.54(13) ?
O1 C16 C2 . . 119.68(12) ?
C17 C16 C2 . . 117.76(12) ?
C16 C17 H17A . . 109.5 ?
C16 C17 H17B . . 109.5 ?
H17A C17 H17B . . 109.5 ?
C16 C17 H17C . . 109.5 ?
H17A C17 H17C . . 109.5 ?
H17B C17 H17C . . 109.5 ?
C3 C18 H18A . . 109.5 ?
C3 C18 H18B . . 109.5 ?
H18A C18 H18B . . 109.5 ?
C3 C18 H18C . . 109.5 ?
H18A C18 H18C . . 109.5 ?
H18B C18 H18C . . 109.5 ?
N2 C19 C6 . . 179.01(15) ?
C8 C20 H20A . . 109.5 ?
C8 C20 H20B . . 109.5 ?
H20A C20 H20B . . 109.5 ?
C8 C20 H20C . . 109.5 ?
H20A C20 H20C . . 109.5 ?
H20B C20 H20C . . 109.5 ?
C22 C21 S1 . . 117.46(8) ?
C22 C21 H21A . . 107.9 ?
S1 C21 H21A . . 107.9 ?
C22 C21 H21B . . 107.9 ?
S1 C21 H21B . . 107.9 ?
H21A C21 H21B . . 107.2 ?
O3 C22 N3 . . 123.49(12) ?
O3 C22 C21 . . 119.13(11) ?
N3 C22 C21 . . 117.35(11) ?
C28 C23 C24 . . 119.91(12) ?
C28 C23 N3 . . 121.55(11) ?
C24 C23 N3 . . 118.43(12) ?
C25 C24 C23 . . 120.08(13) ?
C25 C24 H24 . . 120.0 ?
C23 C24 H24 . . 120.0 ?
C26 C25 C24 . . 119.27(13) ?
C26 C25 H25 . . 120.4 ?
C24 C25 H25 . . 120.4 ?
C27 C26 C25 . . 121.25(13) ?
C27 C26 Cl2 . . 119.44(12) ?
C25 C26 Cl2 . . 119.30(12) ?
C26 C27 C28 . . 119.71(14) ?
C26 C27 H27 . . 120.1 ?
C28 C27 H27 . . 120.1 ?
C27 C28 C23 . . 119.75(13) ?
C27 C28 H28 . . 120.1 ?
C23 C28 H28 . . 120.1 ?

loop_
_geom_bond_atom_site_label_1
_geom_bond_atom_site_label_2
_geom_bond_site_symmetry_2
_geom_bond_distance
_geom_bond_publ_flag
Cl1 C13 . 1.7471(14) ?
Cl2 C26 . 1.7376(14) ?
S1 C7 . 1.7674(12) ?
S1 C21 . 1.7989(13) ?
O1 C16 . 1.2120(18) ?
O2 C3 . 1.4325(15) ?
O2 H2A . 0.8699 ?
O3 C22 . 1.2238(15) ?
N3 C22 . 1.3576(15) ?
N3 C23 . 1.4154(15) ?
N3 H3 . 0.9096 ?
N1 C7 . 1.3288(16) ?
N1 C8 . 1.3454(15) ?
N2 C19 . 1.1464(17) ?
C1 C9 . 1.5219(16) ?
C1 C10 . 1.5228(16) ?
C1 C2 . 1.5485(17) ?
C1 H1 . 1.0000 ?
C2 C16 . 1.5313(17) ?
C2 C3 . 1.5424(17) ?
C2 H2 . 1.0000 ?
C3 C4 . 1.5201(16) ?
C3 C18 . 1.5256(17) ?
C4 C5 . 1.5034(16) ?
C4 H4A . 0.9900 ?
C4 H4AB . 0.9900 ?
C5 C9 . 1.3945(17) ?
C5 C6 . 1.4027(16) ?
C6 C7 . 1.3991(16) ?
C6 C19 . 1.4365(17) ?
C8 C9 . 1.4089(16) ?
C8 C20 . 1.4971(18) ?
C10 C15 . 1.3917(18) ?
C10 C11 . 1.3929(18) ?
C11 C12 . 1.3907(19) ?
C11 H11 . 0.9500 ?
C12 C13 . 1.376(2) ?
C12 H12 . 0.9500 ?
C13 C14 . 1.383(2) ?
C14 C15 . 1.3891(19) ?
C14 H14 . 0.9500 ?
C15 H15 . 0.9500 ?
C16 C17 . 1.494(2) ?
C17 H17A . 0.9800 ?
C17 H17B . 0.9800 ?
C17 H17C . 0.9800 ?
C18 H18A . 0.9800 ?
C18 H18B . 0.9800 ?
C18 H18C . 0.9800 ?
C20 H20A . 0.9800 ?
C20 H20B . 0.9800 ?
C20 H20C . 0.9800 ?
C21 C22 . 1.5155(17) ?
C21 H21A . 0.9900 ?
C21 H21B . 0.9900 ?
C23 C28 . 1.3906(19) ?
C23 C24 . 1.3929(18) ?
C24 C25 . 1.3894(19) ?
C24 H24 . 0.9500 ?
C25 C26 . 1.381(2) ?
C25 H25 . 0.9500 ?
C26 C27 . 1.377(2) ?
C27 C28 . 1.3901(19) ?
C27 H27 . 0.9500 ?
C28 H28 . 0.9500 ?

loop_
_geom_hbond_atom_site_label_D
_geom_hbond_atom_site_label_H
_geom_hbond_atom_site_label_A
_geom_hbond_site_symmetry_A
_geom_hbond_distance_DH
_geom_hbond_distance_HA
_geom_hbond_distance_DA
_geom_hbond_angle_DHA
_geom_hbond_publ_flag
O2 H2A O1 . 0.87 2.14 2.8746(14) 142 yes
N3 H3 O3 4_565 0.91 2.17 2.9362(13) 141 yes

loop_
_geom_torsion_atom_site_label_1
_geom_torsion_atom_site_label_2
_geom_torsion_atom_site_label_3
_geom_torsion_atom_site_label_4
_geom_torsion_site_symmetry_1
_geom_torsion_site_symmetry_2
_geom_torsion_site_symmetry_3
_geom_torsion_site_symmetry_4
_geom_torsion
_geom_torsion_publ_flag
C9 C1 C2 C16 . . . . -165.26(10) ?
C10 C1 C2 C16 . . . . 69.67(12) ?
C9 C1 C2 C3 . . . . -42.86(13) ?
C10 C1 C2 C3 . . . . -167.93(10) ?
C16 C2 C3 O2 . . . . 69.67(12) ?
C1 C2 C3 O2 . . . . -51.99(13) ?
C16 C2 C3 C4 . . . . -174.46(10) ?
C1 C2 C3 C4 . . . . 63.88(12) ?
C16 C2 C3 C18 . . . . -53.36(14) ?
C1 C2 C3 C18 . . . . -175.02(10) ?
O2 C3 C4 C5 . . . . 69.02(12) ?
C18 C3 C4 C5 . . . . -171.35(11) ?
C2 C3 C4 C5 . . . . -49.30(13) ?
C3 C4 C5 C9 . . . . 16.26(16) ?
C3 C4 C5 C6 . . . . -162.89(11) ?
C9 C5 C6 C7 . . . . 1.48(17) ?
C4 C5 C6 C7 . . . . -179.33(11) ?
C9 C5 C6 C19 . . . . -179.09(11) ?
C4 C5 C6 C19 . . . . 0.10(17) ?
C8 N1 C7 C6 . . . . 5.13(17) ?
C8 N1 C7 S1 . . . . -174.45(9) ?
C5 C6 C7 N1 . . . . -8.16(18) ?
C19 C6 C7 N1 . . . . 172.41(11) ?
C5 C6 C7 S1 . . . . 171.42(9) ?
C19 C6 C7 S1 . . . . -8.01(16) ?
C21 S1 C7 N1 . . . . 3.28(11) ?
C21 S1 C7 C6 . . . . -176.31(10) ?
C7 N1 C8 C9 . . . . 4.53(18) ?
C7 N1 C8 C20 . . . . -174.30(11) ?
C6 C5 C9 C8 . . . . 7.41(16) ?
C4 C5 C9 C8 . . . . -171.75(11) ?
C6 C5 C9 C1 . . . . -175.26(11) ?
C4 C5 C9 C1 . . . . 5.58(17) ?
N1 C8 C9 C5 . . . . -10.85(17) ?
C20 C8 C9 C5 . . . . 167.89(11) ?
N1 C8 C9 C1 . . . . 171.78(11) ?
C20 C8 C9 C1 . . . . -9.49(18) ?
C10 C1 C9 C5 . . . . 130.18(12) ?
C2 C1 C9 C5 . . . . 8.11(15) ?
C10 C1 C9 C8 . . . . -52.56(15) ?
C2 C1 C9 C8 . . . . -174.62(11) ?
C9 C1 C10 C15 . . . . 137.21(12) ?
C2 C1 C10 C15 . . . . -98.37(13) ?
C9 C1 C10 C11 . . . . -46.77(16) ?
C2 C1 C10 C11 . . . . 77.64(14) ?
C15 C10 C11 C12 . . . . 1.0(2) ?
C1 C10 C11 C12 . . . . -175.08(12) ?
C10 C11 C12 C13 . . . . -0.3(2) ?
C11 C12 C13 C14 . . . . -0.6(2) ?
C11 C12 C13 Cl1 . . . . 179.46(11) ?
C12 C13 C14 C15 . . . . 0.7(2) ?
Cl1 C13 C14 C15 . . . . -179.38(11) ?
C13 C14 C15 C10 . . . . 0.1(2) ?
C11 C10 C15 C14 . . . . -0.9(2) ?
C1 C10 C15 C14 . . . . 175.16(12) ?
C3 C2 C16 O1 . . . . -59.41(16) ?
C1 C2 C16 O1 . . . . 63.84(15) ?
C3 C2 C16 C17 . . . . 119.10(13) ?
C1 C2 C16 C17 . . . . -117.65(14) ?
C7 S1 C21 C22 . . . . 59.47(10) ?
C23 N3 C22 O3 . . . . 14.1(2) ?
C23 N3 C22 C21 . . . . -167.77(11) ?
S1 C21 C22 O3 . . . . -160.99(10) ?
S1 C21 C22 N3 . . . . 20.84(15) ?
C22 N3 C23 C28 . . . . 31.66(18) ?
C22 N3 C23 C24 . . . . -152.12(12) ?
C28 C23 C24 C25 . . . . -0.9(2) ?
N3 C23 C24 C25 . . . . -177.19(12) ?
C23 C24 C25 C26 . . . . 0.6(2) ?
C24 C25 C26 C27 . . . . 0.7(2) ?
C24 C25 C26 Cl2 . . . . 179.63(11) ?
C25 C26 C27 C28 . . . . -1.8(2) ?
Cl2 C26 C27 C28 . . . . 179.33(11) ?
C26 C27 C28 C23 . . . . 1.5(2) ?
C24 C23 C28 C27 . . . . -0.1(2) ?
N3 C23 C28 C27 . . . . 176.03(12) ?

_cod_database_fobs_code 2243809
